data_2243628
loop_
_publ_author_name
'Miecznikowski, John R.'
'Jasinski, Jerry P.'
'Ostrowski, Tyler J.'
'Landy, Kendra R.'
'Bonitatibus, Sheila C.'
'Smolinsky, Allison N.'
'Bertolotti, Natalia R.'

_publ_section_title
;
 Crystal structure and spectroscopic properties of
 aquadichlorido{1,1'-[(pyridine-2,6-diyl-\k<i>N</i>)bis(methylene)]bis(4-butyl-4,5-dihydro-1<i>H</i>-1,2,4-triazole-5-thione-\k<i>N</i>^2^)}cobalt(II)
;
_journal_coeditor_code JY2002
_journal_issue 11
_journal_name_full 'Acta Crystallographica Section E'
_journal_page_first 1757
_journal_page_last 1761
_journal_paper_doi 10.1107/S2056989020013547
_journal_volume 76
_journal_year 2020
_chemical_formula_iupac '[Co Cl2 (C19 H27 N7 S2) (H2 O1)]'
_chemical_formula_moiety 'C19 H29 Cl2 Co N7 O S2'
_chemical_formula_sum 'C19 H29 Cl2 Co N7 O S2'
_chemical_formula_weight 565.44
_chemical_name_systematic
Aquadichlorido{1,1'-[(pyridine-2,6-diyl-\k<i>N</i>)bis(methylene)]bis(4-butyl-4,5-dihydro-1<i>H</i>-1,2,4-triazole-5-thione-\k<i>N</i>^2^)}cobalt(II)
_space_group_crystal_system monoclinic
_space_group_IT_number 15
_space_group_name_Hall '-C 2yc'
_space_group_name_H-M_alt 'C 1 2/c 1'
_atom_sites_solution_hydrogens mixed
_atom_sites_solution_primary dual
_audit_creation_method
;
Olex2 1.2
(compiled 2018.05.29 svn.r3508 for OlexSys, GUI svn.r5506)
;
_cell_angle_alpha 90
_cell_angle_beta 90.465(3)
_cell_angle_gamma 90
_cell_formula_units_Z 4
_cell_length_a 26.3412(8)
_cell_length_b 11.4270(3)
_cell_length_c 8.6226(3)
_cell_measurement_reflns_used 3680
_cell_measurement_temperature 173(2)
_cell_measurement_theta_max 71.3480
_cell_measurement_theta_min 5.0540
_cell_volume 2595.32(14)
_computing_cell_refinement
;
CrysAlisPro (Rigaku OD, 2015)
;
_computing_data_collection
;
CrysAlisPro (Rigaku OD, 2015)
;
_computing_data_reduction
;
CrysAlisPro (Rigaku OD, 2015)
;
_computing_molecular_graphics
;
<i>OLEX2</i> (Dolomanov et al., 2009)
;
_computing_publication_material
;
<i>OLEX2</i> (Dolomanov et al., 2009)
;
_computing_structure_refinement
;
ShelXL (Sheldrick, 2015a)
;
_computing_structure_solution
;
ShelXT (Sheldrick, 2015b)
;
_diffrn_ambient_temperature 173(2)
_diffrn_detector_area_resol_mean 16.0416
_diffrn_measured_fraction_theta_full 0.995
_diffrn_measured_fraction_theta_max 0.983
_diffrn_measurement_device 'four-circle diffractometer'
_diffrn_measurement_device_type 'Rigaku Oxford Diffraction Gemini Eos'
_diffrn_measurement_method '\w scans'
_diffrn_radiation_type CuK\a
_diffrn_radiation_wavelength 1.54184
_diffrn_reflns_av_R_equivalents 0.0770
_diffrn_reflns_av_unetI/netI 0.0620
_diffrn_reflns_limit_h_max 32
_diffrn_reflns_limit_h_min -31
_diffrn_reflns_limit_k_max 13
_diffrn_reflns_limit_k_min -14
_diffrn_reflns_limit_l_max 5
_diffrn_reflns_limit_l_min -10
_diffrn_reflns_number 7187
_diffrn_reflns_theta_full 67.684
_diffrn_reflns_theta_max 71.252
_diffrn_reflns_theta_min 3.356
_exptl_absorpt_coefficient_mu 8.795
_exptl_absorpt_correction_T_max 1.00000
_exptl_absorpt_correction_T_min 0.04981
_exptl_absorpt_correction_type multi-scan
_exptl_absorpt_process_details
;
(CrysAlisPro; Rigaku OD, 2015)
;
_exptl_crystal_colour violet
_exptl_crystal_density_diffrn 1.447
_exptl_crystal_description plate
_exptl_crystal_F_000 1172
_exptl_crystal_size_max 0.32
_exptl_crystal_size_mid 0.24
_exptl_crystal_size_min 0.1
_refine_diff_density_max 1.399
_refine_diff_density_min -0.649
_refine_ls_extinction_coef 0.0012(2)
_refine_ls_extinction_expression Fc^*^=kFc[1+0.001xFc^2^\l^3^/sin(2\q)]^-1/4^
_refine_ls_extinction_method
;
SHELXL2018/1 (Sheldrick 2015b)
;
_refine_ls_goodness_of_fit_ref 1.066
_refine_ls_hydrogen_treatment constr
_refine_ls_matrix_type full
_refine_ls_number_parameters 149
_refine_ls_number_reflns 2483
_refine_ls_number_restraints 0
_refine_ls_restrained_S_all 1.066
_refine_ls_R_factor_all 0.1080
_refine_ls_R_factor_gt 0.0819
_refine_ls_shift/su_max 0.000
_refine_ls_shift/su_mean 0.000
_refine_ls_structure_factor_coef Fsqd
_refine_ls_weighting_details 'w=1/[\s^2^(Fo^2^)+(0.0964P)^2^+26.3272P] where P=(Fo^2^+2Fc^2^)/3'
_refine_ls_weighting_scheme calc
_refine_ls_wR_factor_gt 0.2086
_refine_ls_wR_factor_ref 0.2350
_reflns_number_gt 1935
_reflns_number_total 2483
_reflns_threshold_expression 'I > 2\s(I)'
_cod_data_source_file jy2002sup1.cif
_cod_data_source_block I
_cod_original_cell_volume 2595.31(13)
_cod_database_code 2243628
_shelx_space_group_comment
;
The symmetry employed for this shelxl refinement is uniquely defined
by the following loop, which should always be used as a source of
symmetry information in preference to the above space-group names.
They are only intended as comments.
;

loop_
_space_group_symop_operation_xyz
'x, y, z'
'-x, y, -z+1/2'
'x+1/2, y+1/2, z'
'-x+1/2, y+1/2, -z+1/2'
'-x, -y, -z'
'x, -y, z-1/2'
'-x+1/2, -y+1/2, -z'
'x+1/2, -y+1/2, z-1/2'

loop_
_atom_site_type_symbol
_atom_site_label
_atom_site_fract_x
_atom_site_fract_y
_atom_site_fract_z
_atom_site_U_iso_or_equiv
_atom_site_adp_type
_atom_site_calc_flag
_atom_site_occupancy
_atom_site_disorder_assembly
_atom_site_disorder_group
Co Co1 0.500000 0.67881(12) 0.250000 0.0337(5) Uani d 1 . .
Cl Cl1 0.54526(6) 0.66425(15) 0.00348(19) 0.0453(5) Uani d 1 . .
S S1 0.67541(8) 0.8989(2) 0.5267(3) 0.0709(7) Uani d 1 . .
O O1 0.500000 0.4946(6) 0.250000 0.0528(18) Uani d 1 . .
H H1 0.490570 0.453156 0.174640 0.079 Uiso d 1 . .
N N1 0.5694(2) 0.6878(5) 0.3822(6) 0.0404(13) Uani d 1 . .
N N2 0.5993(2) 0.7856(5) 0.3730(7) 0.0400(13) Uani d 1 . .
N N3 0.6244(2) 0.6944(6) 0.5757(7) 0.0439(14) Uani d 1 . .
N N4 0.500000 0.8712(7) 0.250000 0.0396(17) Uani d 1 . .
C C1 0.5856(3) 0.6350(7) 0.5066(8) 0.0451(16) Uani d 1 . .
H H1A 0.571981 0.563686 0.544692 0.054 Uiso calc 1 . .
C C2 0.6333(3) 0.7948(7) 0.4898(9) 0.0472(17) Uani d 1 . .
C C3 0.5931(3) 0.8675(6) 0.2452(9) 0.0454(16) Uani d 1 . .
H H3A 0.594825 0.824119 0.145975 0.054 Uiso calc 1 . .
H H3B 0.621543 0.924266 0.247439 0.054 Uiso calc 1 . .
C C4 0.5441(3) 0.9327(6) 0.2516(8) 0.0456(16) Uani d 1 . .
C C5 0.5448(4) 1.0553(7) 0.2553(11) 0.065(2) Uani d 1 . .
H H5 0.576185 1.096191 0.261514 0.078 Uiso calc 1 . .
C C6 0.500000 1.1154(10) 0.250000 0.076(4) Uani d 1 . .
H H6 0.500000 1.198536 0.250002 0.092 Uiso calc 1 . .
C C7 0.6532(3) 0.6589(9) 0.7150(10) 0.065(2) Uani d 1 . .
H H7A 0.629478 0.621798 0.788644 0.078 Uiso calc 1 . .
H H7B 0.666974 0.730085 0.765450 0.078 Uiso calc 1 . .
C C8 0.6957(4) 0.5769(11) 0.6865(13) 0.083(3) Uani d 1 . .
H H8A 0.717687 0.573444 0.780111 0.100 Uiso calc 1 . .
H H8B 0.716444 0.606952 0.599897 0.100 Uiso calc 1 . .
C C9 0.6777(5) 0.4566(15) 0.6479(17) 0.116(5) Uani d 1 . .
H H9A 0.661282 0.459438 0.544311 0.139 Uiso calc 1 . .
H H9B 0.651149 0.435140 0.723408 0.139 Uiso calc 1 . .
C C10 0.7162(6) 0.3608(15) 0.6464(19) 0.125(5) Uani d 1 . .
H H10A 0.743434 0.381083 0.574431 0.188 Uiso calc 1 . .
H H10B 0.700015 0.287769 0.612867 0.188 Uiso calc 1 . .
H H10C 0.730446 0.350724 0.750896 0.188 Uiso calc 1 . .

loop_
_atom_site_aniso_label
_atom_site_aniso_U_11
_atom_site_aniso_U_22
_atom_site_aniso_U_33
_atom_site_aniso_U_12
_atom_site_aniso_U_13
_atom_site_aniso_U_23
Co1 0.0320(7) 0.0305(8) 0.0387(8) 0.000 -0.0011(6) 0.000
Cl1 0.0447(9) 0.0495(10) 0.0417(9) 0.0014(7) 0.0047(7) -0.0035(7)
S1 0.0442(10) 0.0749(15) 0.0934(17) -0.0210(10) -0.0088(10) -0.0141(12)
O1 0.079(5) 0.038(4) 0.041(4) 0.000 -0.007(3) 0.000
N1 0.035(3) 0.041(3) 0.045(3) -0.008(2) 0.003(2) 0.005(2)
N2 0.032(3) 0.037(3) 0.052(3) -0.013(2) -0.002(2) 0.004(2)
N3 0.028(3) 0.058(4) 0.046(3) -0.002(2) -0.001(2) -0.001(3)
N4 0.041(4) 0.037(4) 0.041(4) 0.000 -0.001(3) 0.000
C1 0.037(3) 0.047(4) 0.052(4) 0.000(3) 0.009(3) 0.010(3)
C2 0.031(3) 0.053(4) 0.058(4) -0.002(3) 0.003(3) -0.002(3)
C3 0.041(4) 0.043(4) 0.052(4) -0.010(3) 0.005(3) 0.008(3)
C4 0.052(4) 0.040(4) 0.045(4) -0.003(3) -0.002(3) 0.001(3)
C5 0.072(5) 0.038(4) 0.086(6) -0.008(4) -0.014(5) 0.006(4)
C6 0.080(9) 0.030(6) 0.119(12) 0.000 -0.035(8) 0.000
C7 0.043(4) 0.096(7) 0.055(5) -0.001(4) -0.004(4) 0.006(5)
C8 0.057(5) 0.117(10) 0.075(6) 0.012(6) -0.011(5) 0.012(6)
C9 0.089(8) 0.154(14) 0.104(10) 0.022(9) -0.028(7) -0.035(9)
C10 0.106(10) 0.141(13) 0.129(12) 0.026(10) -0.028(9) 0.008(10)

loop_
_atom_type_symbol
_atom_type_description
_atom_type_scat_dispersion_real
_atom_type_scat_dispersion_imag
_atom_type_scat_source
C C 0.0181 0.0091 'International Tables Vol C Tables 4.2.6.8 and 6.1.1.4'
H H 0.0000 0.0000 'International Tables Vol C Tables 4.2.6.8 and 6.1.1.4'
Cl Cl 0.3639 0.7018 'International Tables Vol C Tables 4.2.6.8 and 6.1.1.4'
Co Co -2.3653 3.6143 'International Tables Vol C Tables 4.2.6.8 and 6.1.1.4'
N N 0.0311 0.0180 'International Tables Vol C Tables 4.2.6.8 and 6.1.1.4'
O O 0.0492 0.0322 'International Tables Vol C Tables 4.2.6.8 and 6.1.1.4'
S S 0.3331 0.5567 'International Tables Vol C Tables 4.2.6.8 and 6.1.1.4'

loop_
_geom_angle_atom_site_label_1
_geom_angle_atom_site_label_2
_geom_angle_atom_site_label_3
_geom_angle_site_symmetry_1
_geom_angle_site_symmetry_3
_geom_angle
_geom_angle_publ_flag
Cl1 Co1 Cl1 2_655 . 172.22(10) ?
O1 Co1 Cl1 . 2_655 86.11(5) ?
O1 Co1 Cl1 . . 86.11(5) ?
O1 Co1 N1 . 2_655 92.74(16) ?
O1 Co1 N1 . . 92.74(16) ?
O1 Co1 N4 . . 180.0 ?
N1 Co1 Cl1 2_655 2_655 92.61(15) ?
N1 Co1 Cl1 . . 92.61(15) ?
N1 Co1 Cl1 . 2_655 87.76(15) ?
N1 Co1 Cl1 2_655 . 87.76(15) ?
N1 Co1 N1 2_655 . 174.5(3) ?
N1 Co1 N4 2_655 . 87.26(16) ?
N1 Co1 N4 . . 87.26(16) ?
N4 Co1 Cl1 . . 93.89(5) ?
N4 Co1 Cl1 . 2_655 93.89(5) ?
Co1 O1 H1 . . 124.3 ?
Co1 O1 H1 . 2_655 124.346(2) ?
H1 O1 H1 . 2_655 111.3 ?
N2 N1 Co1 . . 119.7(4) ?
C1 N1 Co1 . . 133.5(5) ?
C1 N1 N2 . . 103.9(6) ?
N1 N2 C3 . . 120.5(5) ?
C2 N2 N1 . . 113.6(6) ?
C2 N2 C3 . . 125.9(6) ?
C1 N3 C2 . . 108.0(6) ?
C1 N3 C7 . . 126.9(7) ?
C2 N3 C7 . . 125.1(6) ?
C4 N4 Co1 2_655 . 121.2(4) ?
C4 N4 Co1 . . 121.2(4) ?
C4 N4 C4 2_655 . 117.6(8) ?
N1 C1 N3 . . 111.8(6) ?
N1 C1 H1A . . 124.1 ?
N3 C1 H1A . . 124.1 ?
N2 C2 S1 . . 129.8(6) ?
N2 C2 N3 . . 102.7(6) ?
N3 C2 S1 . . 127.5(6) ?
N2 C3 H3A . . 109.1 ?
N2 C3 H3B . . 109.1 ?
N2 C3 C4 . . 112.6(6) ?
H3A C3 H3B . . 107.8 ?
C4 C3 H3A . . 109.1 ?
C4 C3 H3B . . 109.1 ?
N4 C4 C3 . . 118.8(6) ?
N4 C4 C5 . . 122.0(8) ?
C5 C4 C3 . . 119.2(7) ?
C4 C5 H5 . . 120.3 ?
C6 C5 C4 . . 119.3(9) ?
C6 C5 H5 . . 120.3 ?
C5 C6 C5 . 2_655 119.7(11) ?
C5 C6 H6 . . 120.2 ?
C5 C6 H6 2_655 . 120.2 ?
N3 C7 H7A . . 108.5 ?
N3 C7 H7B . . 108.5 ?
N3 C7 C8 . . 115.1(8) ?
H7A C7 H7B . . 107.5 ?
C8 C7 H7A . . 108.5 ?
C8 C7 H7B . . 108.5 ?
C7 C8 H8A . . 109.1 ?
C7 C8 H8B . . 109.1 ?
C7 C8 C9 . . 112.3(9) ?
H8A C8 H8B . . 107.9 ?
C9 C8 H8A . . 109.1 ?
C9 C8 H8B . . 109.1 ?
C8 C9 H9A . . 107.9 ?
C8 C9 H9B . . 107.9 ?
C8 C9 C10 . . 117.6(11) ?
H9A C9 H9B . . 107.2 ?
C10 C9 H9A . . 107.9 ?
C10 C9 H9B . . 107.9 ?
C9 C10 H10A . . 109.5 ?
C9 C10 H10B . . 109.5 ?
C9 C10 H10C . . 109.5 ?
H10A C10 H10B . . 109.5 ?
H10A C10 H10C . . 109.5 ?
H10B C10 H10C . . 109.5 ?

loop_
_geom_bond_atom_site_label_1
_geom_bond_atom_site_label_2
_geom_bond_site_symmetry_2
_geom_bond_distance
_geom_bond_publ_flag
Co1 Cl1 . 2.4512(16) ?
Co1 Cl1 2_655 2.4512(16) ?
Co1 O1 . 2.104(7) ?
Co1 N1 . 2.149(6) ?
Co1 N1 2_655 2.148(6) ?
Co1 N4 . 2.198(8) ?
S1 C2 . 1.655(7) ?
O1 H1 . 0.8403 ?
O1 H1 2_655 0.8403 ?
N1 N2 . 1.370(7) ?
N1 C1 . 1.300(9) ?
N2 C2 . 1.346(9) ?
N2 C3 . 1.454(9) ?
N3 C1 . 1.360(9) ?
N3 C2 . 1.387(10) ?
N3 C7 . 1.472(10) ?
N4 C4 2_655 1.357(8) ?
N4 C4 . 1.357(8) ?
C1 H1A . 0.9500 ?
C3 H3A . 0.9900 ?
C3 H3B . 0.9900 ?
C3 C4 . 1.493(10) ?
C4 C5 . 1.401(11) ?
C5 H5 . 0.9500 ?
C5 C6 . 1.367(11) ?
C6 H6 . 0.9500 ?
C7 H7A . 0.9900 ?
C7 H7B . 0.9900 ?
C7 C8 . 1.482(14) ?
C8 H8A . 0.9900 ?
C8 H8B . 0.9900 ?
C8 C9 . 1.491(18) ?
C9 H9A . 0.9900 ?
C9 H9B . 0.9900 ?
C9 C10 . 1.493(19) ?
C10 H10A . 0.9800 ?
C10 H10B . 0.9800 ?
C10 H10C . 0.9800 ?

loop_
_geom_hbond_atom_site_label_D
_geom_hbond_atom_site_label_H
_geom_hbond_atom_site_label_A
_geom_hbond_site_symmetry_A
_geom_hbond_distance_DH
_geom_hbond_distance_HA
_geom_hbond_distance_DA
_geom_hbond_angle_DHA
_geom_hbond_publ_flag
O1 H1 Cl1 5_665 0.84 2.24 3.075(4) 171.0 yes
C1 H1A O1 5_666 0.95 2.69 3.429(7) 135.2 yes
C3 H3A Cl1 . 0.99 2.55 3.360(8) 138.4 yes

loop_
_geom_torsion_atom_site_label_1
_geom_torsion_atom_site_label_2
_geom_torsion_atom_site_label_3
_geom_torsion_atom_site_label_4
_geom_torsion_site_symmetry_1
_geom_torsion_site_symmetry_2
_geom_torsion_site_symmetry_3
_geom_torsion_site_symmetry_4
_geom_torsion
_geom_torsion_publ_flag
Co1 N1 N2 C2 . . . . 162.7(5) ?
Co1 N1 N2 C3 . . . . -17.8(8) ?
Co1 N1 C1 N3 . . . . -160.2(5) ?
Co1 N4 C4 C3 . . . . 3.1(7) ?
Co1 N4 C4 C5 . . . . -178.5(6) ?
N1 N2 C2 S1 . . . . -178.3(6) ?
N1 N2 C2 N3 . . . . 1.1(8) ?
N1 N2 C3 C4 . . . . 68.7(8) ?
N2 N1 C1 N3 . . . . -0.3(8) ?
N2 C3 C4 N4 . . . . -58.7(8) ?
N2 C3 C4 C5 . . . . 122.8(8) ?
N3 C7 C8 C9 . . . . -72.6(12) ?
N4 C4 C5 C6 . . . . -3.1(12) ?
C1 N1 N2 C2 . . . . -0.5(8) ?
C1 N1 N2 C3 . . . . 179.0(6) ?
C1 N3 C2 S1 . . . . 178.2(6) ?
C1 N3 C2 N2 . . . . -1.2(8) ?
C1 N3 C7 C8 . . . . 83.9(10) ?
C2 N2 C3 C4 . . . . -111.9(8) ?
C2 N3 C1 N1 . . . . 1.0(8) ?
C2 N3 C7 C8 . . . . -94.5(11) ?
C3 N2 C2 S1 . . . . 2.3(11) ?
C3 N2 C2 N3 . . . . -178.4(6) ?
C3 C4 C5 C6 . . . . 175.3(6) ?
C4 N4 C4 C3 2_655 . . . -176.9(7) ?
C4 N4 C4 C5 2_655 . . . 1.5(6) ?
C4 C5 C6 C5 . . . 2_655 1.5(6) ?
C7 N3 C1 N1 . . . . -177.6(7) ?
C7 N3 C2 S1 . . . . -3.1(11) ?
C7 N3 C2 N2 . . . . 177.5(7) ?
C7 C8 C9 C10 . . . . -168.6(12) ?

_cod_database_fobs_code 2243628
